data_4104372
loop_
_publ_author_name
'Alexander I. Prikhod'ko'
'Jean-Pierre Sauvage'

_publ_section_title
;
 Passing Two Strings through the Same Ring Using an Octahedral Metal
 Center as Template: A New Synthesis of [3]Rotaxanes
;
_journal_name_full 'Journal of the American Chemical Society'
_journal_page_first 6794
_journal_page_last 6807
_journal_paper_doi 10.1021/ja809267z
_journal_volume 131
_journal_year 2009
_chemical_formula_moiety 'C117 H96 Co N6 O10, 2(C3 H6 O), 3(F6 P)'
_chemical_formula_sum 'C123 H108 Co F18 N6 O12 P3'
_chemical_formula_weight 2355.99
_chemical_name_systematic
;
 ?
;
_space_group_IT_number 2
_symmetry_cell_setting triclinic
_symmetry_space_group_name_Hall '-P 1'
_symmetry_space_group_name_H-M 'P -1'
_atom_sites_solution_hydrogens geom
_atom_sites_solution_primary direct
_atom_sites_solution_secondary difmap
_audit_creation_method SHELXL-97
_cell_angle_alpha 89.2340(10)
_cell_angle_beta 78.448(2)
_cell_angle_gamma 84.786(2)
_cell_formula_units_Z 2
_cell_length_a 13.4954(3)
_cell_length_b 19.0943(6)
_cell_length_c 25.8961(8)
_cell_measurement_reflns_used 189236
_cell_measurement_temperature 173(2)
_cell_measurement_theta_max 27.485
_cell_measurement_theta_min 0.998
_cell_volume 6510.7(3)
_computing_cell_refinement 'Denzo (Nonius B.V., 1998)'
_computing_data_collection 'Collect (Nonius B.V., 1998)'
_computing_data_reduction 'Denzo (Nonius B.V., 1998)'
_computing_molecular_graphics 'PLATON 98 (Spek, 1998)'
_computing_publication_material 'SHELXL-97 (Sheldrick, 1997)'
_computing_structure_refinement 'SHELXL-97 (Sheldrick, 1997)'
_computing_structure_solution 'SHELXS-97 (Sheldrick, 1997)'
_diffrn_ambient_temperature 173(2)
_diffrn_measured_fraction_theta_full 0.996
_diffrn_measured_fraction_theta_max 0.996
_diffrn_measurement_device_type KappaCCD
_diffrn_measurement_method 'phi and omega scans'
_diffrn_radiation_monochromator graphite
_diffrn_radiation_source 'fine-focus sealed tube'
_diffrn_radiation_type MoK\a
_diffrn_radiation_wavelength 0.71073
_diffrn_reflns_av_R_equivalents 0.1692
_diffrn_reflns_av_sigmaI/netI 0.2851
_diffrn_reflns_limit_h_max 17
_diffrn_reflns_limit_h_min -17
_diffrn_reflns_limit_k_max 24
_diffrn_reflns_limit_k_min -22
_diffrn_reflns_limit_l_max 33
_diffrn_reflns_limit_l_min -33
_diffrn_reflns_number 80608
_diffrn_reflns_theta_full 27.45
_diffrn_reflns_theta_max 27.45
_diffrn_reflns_theta_min 1.07
_exptl_absorpt_coefficient_mu 0.251
_exptl_absorpt_correction_type none
_exptl_crystal_colour orange
_exptl_crystal_density_diffrn 1.202
_exptl_crystal_density_method 'not measured'
_exptl_crystal_description needle
_exptl_crystal_F_000 2436
_exptl_crystal_size_max 0.40
_exptl_crystal_size_mid 0.15
_exptl_crystal_size_min 0.10
_refine_diff_density_max 2.173
_refine_diff_density_min -0.869
_refine_diff_density_rms 0.234
_refine_ls_extinction_method none
_refine_ls_goodness_of_fit_ref 1.117
_refine_ls_hydrogen_treatment constr
_refine_ls_matrix_type full
_refine_ls_number_parameters 1452
_refine_ls_number_reflns 29651
_refine_ls_number_restraints 0
_refine_ls_restrained_S_all 1.117
_refine_ls_R_factor_all 0.3290
_refine_ls_R_factor_gt 0.1465
_refine_ls_shift/su_max 0.000
_refine_ls_shift/su_mean 0.000
_refine_ls_structure_factor_coef Fsqd
_refine_ls_weighting_details 'calc w=1/[\s^2^(Fo^2^)+(0.2000P)^2^+0.0000P] where P=(Fo^2^+2Fc^2^)/3'
_refine_ls_weighting_scheme calc
_refine_ls_wR_factor_gt 0.3587
_refine_ls_wR_factor_ref 0.4388
_reflns_number_gt 9949
_reflns_number_total 29651
_reflns_threshold_expression I>2sigma(I)
_cod_data_source_file ja809267z_si_002.cif
_cod_data_source_block sauv13
_cod_database_code 4104372

loop_
_symmetry_equiv_pos_as_xyz
'x, y, z'
'-x, -y, -z'

loop_
_atom_site_label
_atom_site_type_symbol
_atom_site_fract_x
_atom_site_fract_y
_atom_site_fract_z
_atom_site_U_iso_or_equiv
_atom_site_adp_type
_atom_site_occupancy
_atom_site_symmetry_multiplicity
_atom_site_calc_flag
_atom_site_refinement_flags
_atom_site_disorder_assembly
_atom_site_disorder_group
C1 C 0.9110(5) 0.1564(4) 0.2032(3) 0.037(2) Uani 1 1 d . . .
C2 C 0.9764(6) 0.1044(5) 0.2123(3) 0.050(2) Uani 1 1 d . . .
H2 H 1.0446 0.1016 0.1933 0.059 Uiso 1 1 calc R . .
C3 C 0.9454(6) 0.0525(5) 0.2504(4) 0.053(3) Uani 1 1 d . . .
C4 C 1.0106(7) -0.0082(6) 0.2597(4) 0.085(4) Uani 1 1 d . . .
H4 H 1.0787 -0.0144 0.2406 0.102 Uiso 1 1 calc R . .
C5 C 0.9752(8) -0.0550(7) 0.2948(5) 0.111(5) Uani 1 1 d . . .
H5 H 1.0181 -0.0959 0.2996 0.133 Uiso 1 1 calc R . .
C6 C 0.8729(8) -0.0465(6) 0.3265(5) 0.091(4) Uani 1 1 d . . .
H6 H 0.8500 -0.0811 0.3517 0.110 Uiso 1 1 calc R . .
C7 C 0.8092(7) 0.0126(5) 0.3197(3) 0.055(3) Uani 1 1 d . . .
C8 C 0.8452(6) 0.0615(5) 0.2796(3) 0.044(2) Uani 1 1 d . . .
C9 C 0.7799(6) 0.1160(4) 0.2661(3) 0.0347(19) Uani 1 1 d . . .
H9 H 0.7108 0.1201 0.2839 0.042 Uiso 1 1 calc R . .
C10 C 0.7088(6) 0.0246(5) 0.3541(3) 0.044(2) Uani 1 1 d . . .
C11 C 0.6320(6) -0.0202(5) 0.3555(3) 0.051(2) Uani 1 1 d . . .
H11 H 0.6429 -0.0588 0.3316 0.061 Uiso 1 1 calc R . .
C12 C 0.5404(7) -0.0095(5) 0.3909(4) 0.059(3) Uani 1 1 d . . .
H12 H 0.4896 -0.0409 0.3911 0.071 Uiso 1 1 calc R . .
C13 C 0.5221(6) 0.0471(5) 0.4263(3) 0.045(2) Uani 1 1 d . . .
C14 C 0.5986(7) 0.0922(5) 0.4250(4) 0.054(2) Uani 1 1 d . . .
H14 H 0.5883 0.1311 0.4486 0.065 Uiso 1 1 calc R . .
C15 C 0.6910(6) 0.0796(5) 0.3886(4) 0.051(2) Uani 1 1 d . . .
H15 H 0.7425 0.1105 0.3880 0.061 Uiso 1 1 calc R . .
C16 C 0.3578(6) 0.0170(5) 0.4672(3) 0.049(2) Uani 1 1 d . . .
H16A H 0.3838 -0.0306 0.4767 0.059 Uiso 1 1 calc R . .
H16B H 0.3358 0.0139 0.4332 0.059 Uiso 1 1 calc R . .
C17 C 0.2696(6) 0.0446(5) 0.5093(3) 0.052(2) Uani 1 1 d . . .
H17A H 0.2206 0.0087 0.5181 0.062 Uiso 1 1 calc R . .
H17B H 0.2937 0.0560 0.5416 0.062 Uiso 1 1 calc R . .
C18 C 0.1403(7) 0.1386(5) 0.5270(4) 0.069(3) Uani 1 1 d . . .
H18A H 0.1640 0.1505 0.5593 0.082 Uiso 1 1 calc R . .
H18B H 0.0865 0.1061 0.5366 0.082 Uiso 1 1 calc R . .
C19 C 0.0989(6) 0.2047(5) 0.5029(4) 0.051(2) Uani 1 1 d . . .
H19A H 0.0923 0.1955 0.4662 0.061 Uiso 1 1 calc R . .
H19B H 0.0312 0.2216 0.5235 0.061 Uiso 1 1 calc R . .
C20 C 0.1570(6) 0.3163(5) 0.4782(3) 0.047(2) Uani 1 1 d . . .
C21 C 0.2199(6) 0.3693(5) 0.4849(3) 0.051(2) Uani 1 1 d . . .
H21 H 0.2682 0.3608 0.5070 0.061 Uiso 1 1 calc R . .
C22 C 0.2124(6) 0.4324(5) 0.4603(3) 0.048(2) Uani 1 1 d . . .
H22 H 0.2558 0.4667 0.4662 0.058 Uiso 1 1 calc R . .
C23 C 0.1448(6) 0.4496(5) 0.4269(3) 0.044(2) Uani 1 1 d . . .
C24 C 0.0845(6) 0.3970(5) 0.4201(3) 0.053(3) Uani 1 1 d . . .
H24 H 0.0370 0.4060 0.3978 0.063 Uiso 1 1 calc R . .
C25 C 0.0899(6) 0.3315(5) 0.4444(3) 0.048(2) Uani 1 1 d . . .
H25 H 0.0473 0.2970 0.4378 0.057 Uiso 1 1 calc R . .
C26 C 0.9341(5) 0.2153(5) 0.1649(3) 0.039(2) Uani 1 1 d . . .
C27 C 1.0310(6) 0.2255(5) 0.1358(3) 0.044(2) Uani 1 1 d . . .
H27 H 1.0863 0.1921 0.1386 0.053 Uiso 1 1 calc R . .
C28 C 1.0484(6) 0.2832(5) 0.1028(3) 0.038(2) Uani 1 1 d . . .
C29 C 1.1430(6) 0.2966(5) 0.0748(3) 0.051(2) Uani 1 1 d . . .
H29 H 1.2008 0.2649 0.0766 0.061 Uiso 1 1 calc R . .
C30 C 1.1531(6) 0.3548(5) 0.0449(4) 0.056(3) Uani 1 1 d . . .
H30 H 1.2187 0.3635 0.0260 0.068 Uiso 1 1 calc R . .
C31 C 1.0689(6) 0.4037(5) 0.0406(3) 0.056(3) Uani 1 1 d . . .
H31 H 1.0787 0.4439 0.0188 0.067 Uiso 1 1 calc R . .
C32 C 0.9739(6) 0.3927(5) 0.0680(3) 0.044(2) Uani 1 1 d . . .
C33 C 0.9618(5) 0.3321(4) 0.1006(3) 0.037(2) Uani 1 1 d . . .
C34 C 0.8670(5) 0.3170(4) 0.1314(3) 0.0297(18) Uani 1 1 d . . .
H34 H 0.8094 0.3489 0.1300 0.036 Uiso 1 1 calc R . .
C35 C 0.8851(6) 0.4451(5) 0.0669(3) 0.042(2) Uani 1 1 d . . .
C36 C 0.8704(8) 0.5060(6) 0.0964(4) 0.073(3) Uani 1 1 d . . .
H36 H 0.9188 0.5142 0.1172 0.088 Uiso 1 1 calc R . .
C37 C 0.7873(7) 0.5568(6) 0.0975(4) 0.071(3) Uani 1 1 d . . .
H37 H 0.7778 0.5975 0.1193 0.085 Uiso 1 1 calc R . .
C38 C 0.7218(6) 0.5446(5) 0.0661(3) 0.045(2) Uani 1 1 d . . .
C39 C 0.7341(6) 0.4841(5) 0.0359(4) 0.050(2) Uani 1 1 d . . .
H39 H 0.6873 0.4763 0.0142 0.060 Uiso 1 1 calc R . .
C40 C 0.8145(6) 0.4355(5) 0.0377(4) 0.051(2) Uani 1 1 d . . .
H40 H 0.8210 0.3935 0.0177 0.061 Uiso 1 1 calc R . .
C41 C 0.6319(6) 0.6610(5) 0.0794(3) 0.055(3) Uani 1 1 d . . .
H41A H 0.6125 0.6941 0.0526 0.065 Uiso 1 1 calc R . .
H41B H 0.6997 0.6713 0.0848 0.065 Uiso 1 1 calc R . .
C42 C 0.5567(8) 0.6733(6) 0.1302(4) 0.069(3) Uani 1 1 d . . .
H42A H 0.5466 0.7243 0.1383 0.083 Uiso 1 1 calc R . .
H42B H 0.4906 0.6577 0.1262 0.083 Uiso 1 1 calc R . .
C43 C 0.5328(10) 0.6706(7) 0.2212(6) 0.099(4) Uani 1 1 d . . .
H43A H 0.5471 0.7205 0.2221 0.119 Uiso 1 1 calc R . .
H43B H 0.4589 0.6691 0.2236 0.119 Uiso 1 1 calc R . .
C44 C 0.5636(9) 0.6337(6) 0.2652(4) 0.074(3) Uani 1 1 d . . .
H44A H 0.5396 0.6626 0.2975 0.089 Uiso 1 1 calc R . .
H44B H 0.6387 0.6274 0.2588 0.089 Uiso 1 1 calc R . .
C45 C 0.4294(7) 0.5604(5) 0.3051(3) 0.048(2) Uani 1 1 d . . .
C46 C 0.3891(7) 0.4959(5) 0.3044(3) 0.051(2) Uani 1 1 d . . .
H46 H 0.4253 0.4591 0.2821 0.061 Uiso 1 1 calc R . .
C47 C 0.2984(7) 0.4858(5) 0.3355(3) 0.051(2) Uani 1 1 d . . .
H47 H 0.2718 0.4416 0.3340 0.062 Uiso 1 1 calc R . .
C48 C 0.2415(6) 0.5379(5) 0.3702(3) 0.045(2) Uani 1 1 d . . .
C49 C 0.2823(7) 0.6017(6) 0.3700(4) 0.057(3) Uani 1 1 d . . .
H49 H 0.2448 0.6386 0.3918 0.069 Uiso 1 1 calc R . .
C50 C 0.3752(8) 0.6143(5) 0.3394(4) 0.063(3) Uani 1 1 d . . .
H50 H 0.4022 0.6583 0.3412 0.076 Uiso 1 1 calc R . .
C51 C 0.1368(6) 0.5216(5) 0.4028(3) 0.048(2) Uani 1 1 d . . .
C52 C 0.0982(7) 0.5768(5) 0.4483(4) 0.063(3) Uani 1 1 d . . .
H52A H 0.0335 0.5643 0.4693 0.095 Uiso 1 1 calc R . .
H52B H 0.0885 0.6237 0.4332 0.095 Uiso 1 1 calc R . .
H52C H 0.1484 0.5771 0.4709 0.095 Uiso 1 1 calc R . .
C53 C 0.0603(7) 0.5298(6) 0.3650(4) 0.071(3) Uani 1 1 d . . .
H53A H 0.0789 0.4938 0.3373 0.107 Uiso 1 1 calc R . .
H53B H 0.0621 0.5766 0.3490 0.107 Uiso 1 1 calc R . .
H53C H -0.0084 0.5243 0.3850 0.107 Uiso 1 1 calc R . .
C54 C 0.6334(5) 0.3734(5) 0.2034(3) 0.039(2) Uani 1 1 d . . .
C55 C 0.5824(5) 0.4332(5) 0.1883(3) 0.040(2) Uani 1 1 d . . .
H55 H 0.5766 0.4755 0.2081 0.047 Uiso 1 1 calc R . .
C56 C 0.5384(5) 0.4316(4) 0.1432(3) 0.036(2) Uani 1 1 d . . .
C57 C 0.4829(6) 0.4902(5) 0.1265(4) 0.050(2) Uani 1 1 d . . .
H57 H 0.4717 0.5324 0.1467 0.060 Uiso 1 1 calc R . .
C58 C 0.4458(7) 0.4876(5) 0.0831(4) 0.055(3) Uani 1 1 d . . .
H58 H 0.4085 0.5280 0.0725 0.066 Uiso 1 1 calc R . .
C59 C 0.4608(6) 0.4254(5) 0.0521(3) 0.048(2) Uani 1 1 d . . .
H59 H 0.4341 0.4246 0.0209 0.057 Uiso 1 1 calc R . .
C60 C 0.5146(6) 0.3653(5) 0.0673(3) 0.041(2) Uani 1 1 d . . .
C61 C 0.5529(5) 0.3688(4) 0.1140(3) 0.0336(19) Uani 1 1 d . . .
C62 C 0.6068(5) 0.3117(4) 0.1326(3) 0.0330(19) Uani 1 1 d . . .
H62 H 0.6157 0.2690 0.1131 0.040 Uiso 1 1 calc R . .
C63 C 0.5309(6) 0.3007(5) 0.0336(3) 0.041(2) Uani 1 1 d . . .
C64 C 0.5946(6) 0.2993(5) -0.0161(3) 0.051(2) Uani 1 1 d . . .
H64 H 0.6298 0.3396 -0.0270 0.061 Uiso 1 1 calc R . .
C65 C 0.6093(7) 0.2428(5) -0.0501(4) 0.055(3) Uani 1 1 d . . .
H65 H 0.6534 0.2432 -0.0837 0.066 Uiso 1 1 calc R . .
C66 C 0.5551(7) 0.1843(5) -0.0325(4) 0.052(3) Uani 1 1 d . . .
C67 C 0.4931(6) 0.1844(5) 0.0157(3) 0.048(2) Uani 1 1 d . . .
H67 H 0.4571 0.1445 0.0266 0.058 Uiso 1 1 calc R . .
C68 C 0.4816(6) 0.2414(5) 0.0492(3) 0.045(2) Uani 1 1 d . . .
H68 H 0.4393 0.2399 0.0832 0.053 Uiso 1 1 calc R . .
C69 C 0.6276(12) 0.1262(6) -0.1153(4) 0.118(5) Uani 1 1 d . . .
H69A H 0.5985 0.1600 -0.1382 0.177 Uiso 1 1 calc R . .
H69B H 0.6365 0.0792 -0.1312 0.177 Uiso 1 1 calc R . .
H69C H 0.6936 0.1401 -0.1110 0.177 Uiso 1 1 calc R . .
C70 C 0.6815(5) 0.3678(5) 0.2502(3) 0.038(2) Uani 1 1 d . . .
C71 C 0.6756(6) 0.4203(5) 0.2874(3) 0.043(2) Uani 1 1 d . . .
H71 H 0.6384 0.4643 0.2843 0.052 Uiso 1 1 calc R . .
C72 C 0.7269(6) 0.4070(5) 0.3309(3) 0.050(2) Uani 1 1 d . . .
C73 C 0.7198(7) 0.4573(6) 0.3716(4) 0.070(3) Uani 1 1 d . . .
H73 H 0.6825 0.5018 0.3704 0.085 Uiso 1 1 calc R . .
C74 C 0.7667(8) 0.4409(7) 0.4117(4) 0.073(3) Uani 1 1 d . . .
H74 H 0.7612 0.4743 0.4392 0.087 Uiso 1 1 calc R . .
C75 C 0.8218(8) 0.3781(7) 0.4145(4) 0.077(3) Uani 1 1 d . . .
H75 H 0.8540 0.3691 0.4437 0.093 Uiso 1 1 calc R . .
C76 C 0.8324(6) 0.3261(6) 0.3751(3) 0.061(3) Uani 1 1 d . . .
C77 C 0.7819(6) 0.3425(5) 0.3335(3) 0.048(2) Uani 1 1 d . . .
C78 C 0.7829(5) 0.2918(5) 0.2947(3) 0.043(2) Uani 1 1 d . . .
H78 H 0.8197 0.2473 0.2967 0.051 Uiso 1 1 calc R . .
C79 C 0.8953(7) 0.2580(6) 0.3770(4) 0.055(3) Uani 1 1 d . . .
C80 C 0.8769(8) 0.2121(8) 0.4191(4) 0.073(3) Uani 1 1 d . . .
H80 H 0.8244 0.2252 0.4486 0.088 Uiso 1 1 calc R . .
C81 C 0.9317(9) 0.1496(8) 0.4193(5) 0.085(4) Uani 1 1 d . . .
H81 H 0.9165 0.1199 0.4491 0.103 Uiso 1 1 calc R . .
C82 C 1.0096(8) 0.1267(7) 0.3777(5) 0.074(3) Uani 1 1 d . . .
C83 C 1.0317(7) 0.1735(7) 0.3365(4) 0.069(3) Uani 1 1 d . . .
H83 H 1.0860 0.1611 0.3078 0.082 Uiso 1 1 calc R . .
C84 C 0.9756(7) 0.2382(6) 0.3367(4) 0.058(3) Uani 1 1 d . . .
H84 H 0.9931 0.2696 0.3082 0.070 Uiso 1 1 calc R . .
C85 C 1.0533(10) 0.0152(8) 0.4128(6) 0.140(7) Uani 1 1 d . . .
H85A H 1.0563 0.0366 0.4466 0.210 Uiso 1 1 calc R . .
H85B H 1.1055 -0.0245 0.4051 0.210 Uiso 1 1 calc R . .
H85C H 0.9861 -0.0017 0.4148 0.210 Uiso 1 1 calc R . .
C86 C 0.5659(5) 0.1497(4) 0.2177(3) 0.0336(19) Uani 1 1 d . . .
C87 C 0.4834(5) 0.1176(5) 0.2418(3) 0.043(2) Uani 1 1 d . . .
H87 H 0.4616 0.0803 0.2241 0.052 Uiso 1 1 calc R . .
C88 C 0.4300(5) 0.1379(5) 0.2919(3) 0.036(2) Uani 1 1 d . . .
C89 C 0.3438(6) 0.1075(5) 0.3160(3) 0.046(2) Uani 1 1 d . . .
H89 H 0.3185 0.0720 0.2982 0.056 Uiso 1 1 calc R . .
C90 C 0.2946(6) 0.1286(5) 0.3660(3) 0.049(2) Uani 1 1 d . . .
H90 H 0.2367 0.1063 0.3829 0.059 Uiso 1 1 calc R . .
C91 C 0.3291(6) 0.1828(5) 0.3924(3) 0.045(2) Uani 1 1 d . . .
H91 H 0.2943 0.1966 0.4269 0.054 Uiso 1 1 calc R . .
C92 C 0.4135(6) 0.2163(5) 0.3684(3) 0.038(2) Uani 1 1 d . . .
C93 C 0.4652(5) 0.1929(4) 0.3163(3) 0.0341(19) Uani 1 1 d . . .
C94 C 0.5527(5) 0.2230(4) 0.2892(3) 0.036(2) Uani 1 1 d . . .
H94 H 0.5780 0.2592 0.3063 0.043 Uiso 1 1 calc R . .
C95 C 0.4491(6) 0.2738(5) 0.3975(3) 0.044(2) Uani 1 1 d . . .
C96 C 0.4660(6) 0.2583(5) 0.4483(3) 0.048(2) Uani 1 1 d . . .
H96 H 0.4559 0.2130 0.4630 0.058 Uiso 1 1 calc R . .
C97 C 0.4979(7) 0.3100(6) 0.4771(4) 0.063(3) Uani 1 1 d . . .
H97 H 0.5097 0.3000 0.5115 0.076 Uiso 1 1 calc R . .
C98 C 0.5124(7) 0.3764(6) 0.4555(4) 0.054(2) Uani 1 1 d . . .
C99 C 0.4921(6) 0.3905(5) 0.4066(3) 0.051(2) Uani 1 1 d . . .
H99 H 0.4988 0.4363 0.3924 0.061 Uiso 1 1 calc R . .
C100 C 0.4618(6) 0.3392(5) 0.3775(3) 0.049(2) Uani 1 1 d . . .
H100 H 0.4497 0.3498 0.3433 0.059 Uiso 1 1 calc R . .
C101 C 0.5668(8) 0.4153(7) 0.5308(4) 0.081(3) Uani 1 1 d . . .
H10A H 0.5099 0.3945 0.5535 0.121 Uiso 1 1 calc R . .
H10B H 0.5782 0.4596 0.5465 0.121 Uiso 1 1 calc R . .
H10C H 0.6282 0.3827 0.5275 0.121 Uiso 1 1 calc R . .
C102 C 0.6246(5) 0.1319(4) 0.1635(3) 0.0302(18) Uani 1 1 d . . .
C103 C 0.5992(5) 0.0858(5) 0.1308(3) 0.042(2) Uani 1 1 d . . .
H103 H 0.5405 0.0614 0.1418 0.051 Uiso 1 1 calc R . .
C104 C 0.6597(5) 0.0736(4) 0.0797(3) 0.037(2) Uani 1 1 d . . .
C105 C 0.6341(6) 0.0270(5) 0.0443(3) 0.045(2) Uani 1 1 d . . .
H105 H 0.5749 0.0025 0.0538 0.054 Uiso 1 1 calc R . .
C106 C 0.6957(6) 0.0174(6) -0.0040(4) 0.061(3) Uani 1 1 d . . .
H106 H 0.6785 -0.0138 -0.0284 0.073 Uiso 1 1 calc R . .
C107 C 0.7835(7) 0.0524(6) -0.0186(4) 0.063(3) Uani 1 1 d . . .
H107 H 0.8245 0.0446 -0.0527 0.076 Uiso 1 1 calc R . .
C108 C 0.8122(6) 0.0988(5) 0.0162(3) 0.042(2) Uani 1 1 d . A .
C109 C 0.7470(5) 0.1092(4) 0.0655(3) 0.035(2) Uani 1 1 d . . .
C110 C 0.7687(5) 0.1577(4) 0.1016(3) 0.0334(19) Uani 1 1 d . . .
H110 H 0.8273 0.1827 0.0916 0.040 Uiso 1 1 calc R . .
C111 C 0.9098(6) 0.1323(5) 0.0004(3) 0.048(2) Uani 1 1 d . . .
C112 C 0.9854(15) 0.1192(11) 0.0250(9) 0.058(2) Uani 0.50 1 d P A 1
H112 H 0.9736 0.0939 0.0572 0.070 Uiso 0.50 1 calc PR A 1
C113 C 1.0824(15) 0.1408(11) 0.0063(8) 0.058(2) Uani 0.50 1 d P A 1
H113 H 1.1369 0.1227 0.0223 0.070 Uiso 0.50 1 calc PR A 1
C115 C 1.0141(14) 0.2086(11) -0.0569(9) 0.058(2) Uani 0.50 1 d P A 1
H115 H 1.0236 0.2431 -0.0838 0.070 Uiso 0.50 1 calc PR A 1
C116 C 0.9224(15) 0.1836(11) -0.0431(8) 0.058(2) Uani 0.50 1 d P A 1
H116 H 0.8685 0.1982 -0.0605 0.070 Uiso 0.50 1 calc PR A 1
C212 C 0.9998(15) 0.0886(12) 0.0004(8) 0.058(2) Uani 0.50 1 d P A 2
H212 H 0.9940 0.0419 0.0130 0.070 Uiso 0.50 1 calc PR A 2
C213 C 1.0969(16) 0.1103(11) -0.0171(8) 0.058(2) Uani 0.50 1 d P A 2
H213 H 1.1567 0.0792 -0.0191 0.070 Uiso 0.50 1 calc PR A 2
C215 C 1.0148(15) 0.2237(12) -0.0252(8) 0.058(2) Uani 0.50 1 d P A 2
H215 H 1.0163 0.2730 -0.0303 0.070 Uiso 0.50 1 calc PR A 2
C216 C 0.9209(15) 0.1963(12) -0.0105(8) 0.058(2) Uani 0.50 1 d P A 2
H216 H 0.8615 0.2277 -0.0086 0.070 Uiso 0.50 1 calc PR A 2
C114 C 1.0997(7) 0.1848(5) -0.0322(4) 0.060(3) Uani 1 1 d . . .
C117 C 1.2782(8) 0.1709(7) -0.0465(5) 0.105(4) Uani 1 1 d . . .
H11A H 1.2853 0.1710 -0.0096 0.158 Uiso 1 1 calc R A .
H11B H 1.3372 0.1901 -0.0686 0.158 Uiso 1 1 calc R . .
H11C H 1.2741 0.1225 -0.0576 0.158 Uiso 1 1 calc R . .
C118 C 0.3221(7) 0.3177(5) 0.2355(4) 0.064(3) Uani 1 1 d . . .
C119 C 0.2933(7) 0.3236(7) 0.1827(4) 0.084(4) Uani 1 1 d . . .
H11D H 0.3352 0.3563 0.1608 0.125 Uiso 1 1 calc R . .
H11E H 0.2215 0.3411 0.1871 0.125 Uiso 1 1 calc R . .
H11F H 0.3041 0.2772 0.1657 0.125 Uiso 1 1 calc R . .
C120 C 0.2463(7) 0.2937(7) 0.2797(5) 0.089(4) Uani 1 1 d . . .
H12A H 0.2353 0.2447 0.2737 0.134 Uiso 1 1 calc R . .
H12B H 0.1822 0.3232 0.2821 0.134 Uiso 1 1 calc R . .
H12C H 0.2709 0.2973 0.3126 0.134 Uiso 1 1 calc R . .
C121 C 0.7578(18) 0.4038(14) 0.8440(11) 0.186(8) Uiso 1 1 d . . .
C122 C 0.816(2) 0.4335(16) 0.8797(12) 0.282(14) Uiso 1 1 d . . .
H12D H 0.7729 0.4698 0.9021 0.423 Uiso 1 1 calc R . .
H12E H 0.8751 0.4543 0.8588 0.423 Uiso 1 1 calc R . .
H12F H 0.8396 0.3960 0.9019 0.423 Uiso 1 1 calc R . .
C123 C 0.7646(15) 0.4327(11) 0.7902(8) 0.186(8) Uiso 1 1 d . . .
H12G H 0.7479 0.3972 0.7671 0.278 Uiso 1 1 calc R . .
H12H H 0.8337 0.4453 0.7766 0.278 Uiso 1 1 calc R . .
H12I H 0.7166 0.4746 0.7913 0.278 Uiso 1 1 calc R . .
Co1 Co 0.72542(7) 0.23640(6) 0.20209(4) 0.0304(3) Uani 1 1 d . . .
F1 F 0.0094(8) 0.3492(4) 0.2293(3) 0.139(3) Uani 1 1 d . . .
F2 F 0.1036(5) 0.4347(4) 0.2457(3) 0.110(2) Uani 1 1 d . . .
F3 F -0.0545(6) 0.4347(5) 0.2903(3) 0.128(3) Uani 1 1 d . . .
F4 F -0.0176(6) 0.5155(4) 0.2309(4) 0.141(3) Uani 1 1 d . . .
F5 F -0.1096(5) 0.4284(5) 0.2151(3) 0.125(3) Uani 1 1 d . . .
F6 F 0.0469(5) 0.4331(4) 0.1698(2) 0.105(2) Uani 1 1 d . . .
F7 F 0.2086(3) 0.1326(3) 0.1895(2) 0.0676(16) Uani 1 1 d . . .
F8 F 0.2146(4) 0.0386(3) 0.1370(2) 0.0749(18) Uani 1 1 d . . .
F9 F 0.3790(3) 0.0514(3) 0.10213(19) 0.0600(15) Uani 1 1 d . . .
F10 F 0.3713(3) 0.1462(3) 0.15368(19) 0.0547(13) Uani 1 1 d . . .
F11 F 0.3283(4) 0.0414(3) 0.1900(2) 0.0651(15) Uani 1 1 d . . .
F12 F 0.2577(4) 0.1412(3) 0.1010(2) 0.0819(19) Uani 1 1 d . . .
F13 F 0.6787(11) 0.2209(5) 0.6212(5) 0.221(6) Uani 1 1 d . . .
F14 F 0.8192(14) 0.1695(10) 0.6120(7) 0.281(8) Uani 1 1 d . . .
F15 F 0.6900(10) 0.1116(6) 0.6049(4) 0.195(5) Uani 1 1 d . . .
F16 F 0.8123(12) 0.1250(6) 0.5392(4) 0.238(7) Uani 1 1 d . . .
F17 F 0.7863(12) 0.2380(6) 0.5469(4) 0.226(6) Uani 1 1 d . . .
F18 F 0.6710(14) 0.1746(8) 0.5371(7) 0.288(9) Uani 1 1 d . . .
N1 N 0.8108(4) 0.1622(4) 0.2293(2) 0.0358(16) Uani 1 1 d . . .
N2 N 0.8538(4) 0.2623(3) 0.1613(2) 0.0295(15) Uani 1 1 d . . .
N3 N 0.6462(4) 0.3121(3) 0.1746(2) 0.0305(15) Uani 1 1 d . . .
N4 N 0.7329(4) 0.3042(4) 0.2542(2) 0.0323(15) Uani 1 1 d . . .
N5 N 0.6016(4) 0.2034(4) 0.2410(2) 0.0332(16) Uani 1 1 d . . .
N6 N 0.7100(4) 0.1696(3) 0.1490(2) 0.0327(15) Uani 1 1 d . . .
O1 O 0.4355(4) 0.0635(3) 0.4627(2) 0.0474(15) Uani 1 1 d . . .
O2 O 0.2221(4) 0.1064(3) 0.4896(2) 0.0488(15) Uani 1 1 d . . .
O3 O 0.1701(4) 0.2556(3) 0.5038(2) 0.0480(15) Uani 1 1 d . . .
O4 O 0.6383(4) 0.5907(3) 0.0599(2) 0.0521(16) Uani 1 1 d . . .
O5 O 0.5887(5) 0.6376(4) 0.1715(3) 0.079(2) Uani 1 1 d . . .
O6 O 0.5239(5) 0.5647(4) 0.2740(3) 0.0665(19) Uani 1 1 d . . .
O7 O 0.5580(6) 0.1254(4) -0.0628(3) 0.080(2) Uani 1 1 d . . .
O8 O 1.0702(5) 0.0653(5) 0.3726(4) 0.096(3) Uani 1 1 d . . .
O9 O 0.5444(5) 0.4282(4) 0.4811(3) 0.074(2) Uani 1 1 d . . .
O10 O 1.1896(5) 0.2123(4) -0.0518(3) 0.080(2) Uani 1 1 d . A .
O11 O 0.4054(5) 0.3309(4) 0.2416(3) 0.074(2) Uani 1 1 d . . .
O12 O 0.7050(10) 0.3613(8) 0.8653(6) 0.178(5) Uiso 1 1 d . . .
P1 P -0.0048(2) 0.4331(2) 0.23069(12) 0.0796(10) Uani 1 1 d . . .
P2 P 0.29325(16) 0.09161(14) 0.14565(9) 0.0473(7) Uani 1 1 d . . .
P3 P 0.7384(5) 0.1748(3) 0.57598(19) 0.1308(18) Uani 1 1 d . . .

loop_
_atom_site_aniso_label
_atom_site_aniso_U_11
_atom_site_aniso_U_22
_atom_site_aniso_U_33
_atom_site_aniso_U_23
_atom_site_aniso_U_13
_atom_site_aniso_U_12
C1 0.033(4) 0.041(5) 0.037(5) 0.006(4) -0.011(4) -0.001(4)
C2 0.030(4) 0.060(7) 0.056(6) 0.018(5) -0.008(4) 0.004(4)
C3 0.045(5) 0.061(7) 0.052(6) 0.025(5) -0.011(4) 0.003(5)
C4 0.058(6) 0.086(9) 0.090(8) 0.043(7) 0.016(6) 0.034(6)
C5 0.077(8) 0.089(10) 0.137(12) 0.080(9) 0.023(7) 0.037(7)
C6 0.067(7) 0.067(8) 0.118(10) 0.051(7) 0.016(6) 0.027(6)
C7 0.061(6) 0.057(7) 0.046(5) 0.026(5) -0.007(4) -0.005(5)
C8 0.040(5) 0.047(6) 0.048(5) 0.008(5) -0.011(4) -0.007(4)
C9 0.036(4) 0.038(5) 0.033(4) 0.006(4) -0.011(3) -0.004(4)
C10 0.054(5) 0.039(6) 0.034(5) 0.014(4) -0.002(4) 0.004(5)
C11 0.052(5) 0.059(7) 0.035(5) 0.004(5) 0.004(4) 0.000(5)
C12 0.063(6) 0.049(7) 0.069(7) -0.003(6) -0.017(5) -0.014(5)
C13 0.050(5) 0.045(6) 0.042(5) 0.008(5) -0.014(4) -0.007(5)
C14 0.066(6) 0.047(6) 0.050(6) 0.006(5) -0.010(5) -0.012(5)
C15 0.051(5) 0.045(6) 0.055(6) 0.029(5) -0.008(5) -0.011(4)
C16 0.052(5) 0.047(6) 0.050(6) 0.013(5) -0.012(4) -0.011(5)
C17 0.056(5) 0.053(7) 0.048(6) 0.013(5) -0.011(4) -0.012(5)
C18 0.073(7) 0.064(8) 0.064(7) 0.006(6) 0.008(6) -0.029(6)
C19 0.047(5) 0.051(6) 0.053(6) 0.016(5) -0.005(4) -0.015(5)
C20 0.044(5) 0.056(7) 0.039(5) 0.001(5) -0.007(4) -0.003(5)
C21 0.054(5) 0.062(7) 0.044(5) 0.004(5) -0.025(4) -0.011(5)
C22 0.060(5) 0.044(6) 0.045(5) -0.006(5) -0.016(4) -0.010(5)
C23 0.049(5) 0.043(6) 0.043(5) -0.009(4) -0.014(4) -0.010(4)
C24 0.055(5) 0.066(7) 0.039(5) -0.005(5) -0.019(4) 0.004(5)
C25 0.049(5) 0.051(7) 0.044(5) -0.005(5) -0.010(4) -0.009(4)
C26 0.026(4) 0.048(6) 0.043(5) 0.003(4) -0.009(4) 0.000(4)
C27 0.039(5) 0.049(6) 0.042(5) -0.001(5) -0.008(4) 0.008(4)
C28 0.044(5) 0.042(6) 0.031(4) 0.009(4) -0.011(4) -0.008(4)
C29 0.024(4) 0.064(7) 0.058(6) 0.013(5) 0.003(4) 0.007(4)
C30 0.037(5) 0.063(7) 0.063(6) 0.011(6) 0.002(4) -0.004(5)
C31 0.044(5) 0.067(7) 0.053(6) 0.022(5) -0.005(4) -0.005(5)
C32 0.038(5) 0.046(6) 0.049(5) 0.008(5) -0.010(4) -0.005(4)
C33 0.036(4) 0.041(6) 0.038(5) 0.003(4) -0.016(4) -0.003(4)
C34 0.028(4) 0.034(5) 0.027(4) 0.004(4) -0.009(3) 0.005(3)
C35 0.040(4) 0.049(6) 0.038(5) 0.016(5) -0.006(4) -0.005(4)
C36 0.068(7) 0.091(9) 0.067(7) -0.019(7) -0.032(5) 0.009(6)
C37 0.081(7) 0.071(8) 0.063(6) -0.023(6) -0.039(6) 0.035(6)
C38 0.039(5) 0.049(6) 0.045(5) 0.012(5) -0.009(4) 0.004(4)
C39 0.046(5) 0.048(6) 0.059(6) 0.003(5) -0.017(4) -0.004(5)
C40 0.043(5) 0.051(6) 0.063(6) -0.008(5) -0.021(4) -0.002(4)
C41 0.049(5) 0.059(7) 0.052(6) 0.019(5) -0.002(4) -0.005(5)
C42 0.077(7) 0.054(7) 0.073(7) -0.005(6) -0.013(6) 0.007(6)
C43 0.102(9) 0.070(9) 0.123(12) 0.010(9) -0.025(9) 0.001(7)
C44 0.096(8) 0.074(9) 0.056(7) 0.004(6) -0.012(6) -0.032(7)
C45 0.059(6) 0.047(6) 0.034(5) 0.000(5) -0.001(4) -0.002(5)
C46 0.074(6) 0.034(6) 0.040(5) 0.000(4) 0.003(5) -0.008(5)
C47 0.064(6) 0.043(6) 0.043(5) -0.001(5) -0.003(5) -0.007(5)
C48 0.061(5) 0.039(6) 0.036(5) 0.000(4) -0.012(4) -0.002(5)
C49 0.068(6) 0.054(7) 0.045(6) -0.006(5) -0.002(5) 0.002(5)
C50 0.087(7) 0.045(7) 0.060(6) -0.007(5) -0.022(6) -0.005(6)
C51 0.055(5) 0.038(6) 0.051(6) -0.007(5) -0.009(4) 0.000(4)
C52 0.063(6) 0.062(7) 0.054(6) -0.008(5) 0.011(5) 0.002(5)
C53 0.071(6) 0.060(7) 0.089(8) 0.019(6) -0.029(6) -0.009(5)
C54 0.029(4) 0.037(6) 0.046(5) -0.007(4) 0.000(4) 0.000(4)
C55 0.039(4) 0.035(5) 0.041(5) -0.002(4) 0.004(4) -0.010(4)
C56 0.033(4) 0.036(5) 0.040(5) 0.013(4) -0.006(4) -0.007(4)
C57 0.052(5) 0.039(6) 0.060(6) -0.009(5) -0.020(5) 0.007(4)
C58 0.060(6) 0.046(6) 0.059(6) 0.006(5) -0.019(5) 0.012(5)
C59 0.061(5) 0.037(6) 0.048(5) 0.004(5) -0.018(4) -0.004(5)
C60 0.038(4) 0.050(6) 0.033(5) 0.007(4) -0.005(4) -0.002(4)
C61 0.034(4) 0.038(5) 0.029(4) 0.007(4) -0.006(3) -0.005(4)
C62 0.028(4) 0.035(5) 0.035(5) 0.001(4) -0.006(3) -0.005(4)
C63 0.043(5) 0.043(6) 0.040(5) 0.008(4) -0.018(4) -0.001(4)
C64 0.058(5) 0.045(6) 0.049(6) 0.013(5) -0.009(5) -0.008(5)
C65 0.072(6) 0.045(7) 0.043(5) 0.001(5) -0.011(5) 0.010(5)
C66 0.079(6) 0.037(6) 0.045(6) -0.003(5) -0.031(5) 0.017(5)
C67 0.062(6) 0.045(6) 0.045(6) 0.007(5) -0.024(5) -0.012(5)
C68 0.053(5) 0.049(6) 0.032(5) 0.007(5) -0.008(4) -0.008(5)
C69 0.223(16) 0.066(9) 0.046(7) -0.016(6) 0.008(9) 0.017(10)
C70 0.037(4) 0.049(6) 0.030(4) -0.009(4) -0.010(3) -0.005(4)
C71 0.037(4) 0.046(6) 0.044(5) -0.004(5) -0.002(4) -0.001(4)
C72 0.047(5) 0.063(7) 0.043(5) -0.023(5) -0.010(4) -0.010(5)
C73 0.062(6) 0.085(9) 0.064(7) -0.024(6) -0.012(5) -0.001(6)
C74 0.078(7) 0.105(10) 0.044(6) -0.031(6) -0.027(5) -0.015(7)
C75 0.058(6) 0.115(11) 0.065(7) -0.012(8) -0.021(5) -0.017(7)
C76 0.044(5) 0.107(9) 0.036(5) -0.013(6) -0.010(4) -0.022(6)
C77 0.039(5) 0.070(7) 0.039(5) -0.012(5) -0.019(4) -0.008(5)
C78 0.027(4) 0.066(7) 0.031(5) 0.005(5) 0.003(3) -0.007(4)
C79 0.055(6) 0.076(8) 0.044(6) -0.001(6) -0.028(5) -0.018(5)
C80 0.062(6) 0.122(11) 0.047(6) 0.015(7) -0.027(5) -0.035(7)
C81 0.069(8) 0.116(12) 0.086(9) 0.049(8) -0.038(7) -0.042(8)
C82 0.047(6) 0.103(10) 0.082(8) 0.039(8) -0.029(6) -0.036(7)
C83 0.032(5) 0.105(10) 0.078(7) 0.028(7) -0.028(5) -0.022(6)
C84 0.042(5) 0.094(9) 0.049(6) 0.017(6) -0.020(5) -0.036(6)
C85 0.113(10) 0.132(13) 0.206(17) 0.130(13) -0.090(11) -0.061(9)
C86 0.035(4) 0.038(5) 0.032(4) -0.004(4) -0.017(4) -0.005(4)
C87 0.035(4) 0.056(6) 0.042(5) 0.002(4) -0.013(4) -0.009(4)
C88 0.032(4) 0.049(6) 0.029(4) 0.002(4) -0.013(3) -0.001(4)
C89 0.039(5) 0.065(7) 0.038(5) 0.001(5) -0.011(4) -0.016(4)
C90 0.037(4) 0.064(7) 0.049(6) 0.008(5) -0.009(4) -0.017(4)
C91 0.041(5) 0.059(7) 0.034(5) 0.002(5) 0.000(4) -0.008(4)
C92 0.041(4) 0.046(6) 0.029(4) 0.000(4) -0.013(4) 0.000(4)
C93 0.028(4) 0.039(5) 0.037(5) 0.008(4) -0.011(3) 0.000(4)
C94 0.034(4) 0.035(5) 0.044(5) -0.002(4) -0.017(4) -0.006(4)
C95 0.041(5) 0.050(6) 0.040(5) -0.002(5) -0.003(4) -0.006(4)
C96 0.058(5) 0.049(6) 0.041(5) 0.002(5) -0.015(4) -0.008(5)
C97 0.074(6) 0.082(9) 0.037(5) -0.013(6) -0.022(5) -0.004(6)
C98 0.066(6) 0.044(7) 0.051(6) -0.013(5) -0.009(5) -0.008(5)
C99 0.063(6) 0.051(7) 0.033(5) -0.005(5) 0.001(4) -0.005(5)
C100 0.053(5) 0.052(7) 0.036(5) 0.005(5) 0.001(4) 0.005(5)
C101 0.092(8) 0.108(10) 0.049(6) -0.011(6) -0.027(6) -0.014(7)
C102 0.029(4) 0.032(5) 0.031(4) 0.005(4) -0.011(3) -0.005(4)
C103 0.030(4) 0.054(6) 0.043(5) -0.007(5) -0.011(4) 0.000(4)
C104 0.035(4) 0.040(5) 0.039(5) -0.005(4) -0.018(4) 0.003(4)
C105 0.046(5) 0.051(6) 0.041(5) -0.014(5) -0.016(4) 0.007(4)
C106 0.045(5) 0.082(8) 0.058(6) -0.031(6) -0.018(5) 0.001(5)
C107 0.061(6) 0.083(8) 0.044(6) -0.018(6) -0.005(5) -0.003(6)
C108 0.045(5) 0.048(6) 0.035(5) -0.007(4) -0.010(4) -0.004(4)
C109 0.036(4) 0.034(5) 0.037(5) -0.005(4) -0.013(4) 0.012(4)
C110 0.032(4) 0.039(5) 0.028(4) 0.005(4) -0.008(3) 0.004(4)
C111 0.049(5) 0.052(7) 0.039(5) -0.010(5) -0.003(4) -0.003(5)
C112 0.059(4) 0.049(6) 0.065(7) 0.001(5) -0.007(6) -0.004(4)
C113 0.059(4) 0.049(6) 0.065(7) 0.001(5) -0.007(6) -0.004(4)
C115 0.059(4) 0.049(6) 0.065(7) 0.001(5) -0.007(6) -0.004(4)
C116 0.059(4) 0.049(6) 0.065(7) 0.001(5) -0.007(6) -0.004(4)
C212 0.059(4) 0.049(6) 0.065(7) 0.001(5) -0.007(6) -0.004(4)
C213 0.059(4) 0.049(6) 0.065(7) 0.001(5) -0.007(6) -0.004(4)
C215 0.059(4) 0.049(6) 0.065(7) 0.001(5) -0.007(6) -0.004(4)
C216 0.059(4) 0.049(6) 0.065(7) 0.001(5) -0.007(6) -0.004(4)
C114 0.056(6) 0.055(7) 0.066(7) 0.003(6) -0.005(5) -0.007(5)
C117 0.070(8) 0.116(12) 0.130(12) 0.021(9) -0.021(7) -0.009(8)
C118 0.051(6) 0.058(7) 0.081(8) 0.017(6) -0.014(5) 0.002(5)
C119 0.053(6) 0.109(10) 0.085(8) -0.027(8) -0.009(6) 0.002(6)
C120 0.061(7) 0.098(10) 0.112(10) 0.052(8) -0.019(6) -0.023(6)
Co1 0.0280(5) 0.0360(7) 0.0285(6) 0.0016(5) -0.0088(4) -0.0032(5)
F1 0.230(9) 0.066(5) 0.138(7) 0.010(5) -0.063(6) -0.042(6)
F2 0.087(4) 0.151(7) 0.099(5) -0.019(5) -0.038(4) -0.009(4)
F3 0.136(6) 0.188(9) 0.066(5) -0.013(5) -0.015(4) -0.066(6)
F4 0.123(6) 0.066(5) 0.217(10) 0.001(6) -0.004(6) 0.017(4)
F5 0.074(4) 0.205(9) 0.101(5) 0.001(6) -0.020(4) -0.038(5)
F6 0.106(5) 0.153(7) 0.059(4) 0.006(4) -0.017(3) -0.033(5)
F7 0.046(3) 0.095(5) 0.060(3) -0.023(3) -0.004(2) -0.005(3)
F8 0.053(3) 0.102(5) 0.076(4) -0.031(4) -0.017(3) -0.024(3)
F9 0.043(3) 0.075(4) 0.060(3) -0.013(3) -0.015(2) 0.012(3)
F10 0.051(3) 0.044(3) 0.070(3) 0.005(3) -0.015(2) -0.005(2)
F11 0.079(3) 0.065(4) 0.063(3) 0.012(3) -0.034(3) -0.022(3)
F12 0.066(3) 0.113(5) 0.065(4) 0.006(4) -0.024(3) 0.027(3)
F13 0.314(15) 0.087(7) 0.206(11) -0.057(7) 0.089(11) -0.034(8)
F14 0.303(19) 0.33(2) 0.216(15) -0.055(15) -0.027(14) -0.123(17)
F15 0.326(14) 0.137(9) 0.115(7) -0.039(7) 0.027(8) -0.128(9)
F16 0.385(18) 0.133(9) 0.134(8) -0.007(7) 0.064(10) 0.049(11)
F17 0.428(19) 0.113(8) 0.119(8) -0.028(7) 0.020(10) -0.100(11)
F18 0.40(2) 0.186(13) 0.35(2) -0.049(14) -0.268(19) 0.016(14)
N1 0.030(3) 0.044(5) 0.035(4) 0.006(3) -0.010(3) -0.007(3)
N2 0.030(3) 0.032(4) 0.027(3) -0.003(3) -0.008(3) 0.001(3)
N3 0.027(3) 0.031(4) 0.033(4) 0.001(3) -0.006(3) -0.005(3)
N4 0.034(3) 0.043(5) 0.022(3) 0.000(3) -0.009(3) -0.006(3)
N5 0.026(3) 0.050(5) 0.023(3) -0.001(3) -0.008(3) 0.003(3)
N6 0.039(3) 0.035(4) 0.025(3) 0.005(3) -0.012(3) 0.003(3)
O1 0.049(3) 0.050(4) 0.041(3) 0.000(3) 0.002(3) -0.016(3)
O2 0.053(3) 0.050(4) 0.037(3) 0.004(3) 0.001(3) 0.002(3)
O3 0.060(4) 0.037(4) 0.049(4) 0.007(3) -0.013(3) -0.011(3)
O4 0.050(3) 0.040(4) 0.069(4) 0.002(3) -0.021(3) 0.005(3)
O5 0.088(5) 0.098(6) 0.047(4) 0.000(4) -0.008(4) -0.002(4)
O6 0.084(5) 0.050(5) 0.062(4) 0.001(4) -0.003(4) -0.013(4)
O7 0.140(6) 0.047(5) 0.058(5) -0.013(4) -0.041(4) 0.021(4)
O8 0.068(5) 0.084(6) 0.148(8) 0.052(6) -0.049(5) -0.026(5)
O9 0.094(5) 0.065(5) 0.067(5) -0.020(4) -0.020(4) -0.021(4)
O10 0.054(4) 0.066(5) 0.115(6) 0.015(5) -0.001(4) -0.011(4)
O11 0.055(4) 0.084(6) 0.091(5) 0.023(4) -0.023(4) -0.021(4)
P1 0.076(2) 0.097(3) 0.070(2) -0.0011(19) -0.0145(16) -0.0256(18)
P2 0.0372(12) 0.0634(18) 0.0431(14) -0.0042(13) -0.0144(10) 0.0007(12)
P3 0.210(5) 0.088(3) 0.088(3) -0.032(3) -0.002(3) -0.041(4)

loop_
_atom_type_symbol
_atom_type_description
_atom_type_scat_dispersion_real
_atom_type_scat_dispersion_imag
_atom_type_scat_source
C C 0.0033 0.0016 'International Tables Vol C Tables 4.2.6.8 and 6.1.1.4'
H H 0.0000 0.0000 'International Tables Vol C Tables 4.2.6.8 and 6.1.1.4'
Co Co 0.3494 0.9721 'International Tables Vol C Tables 4.2.6.8 and 6.1.1.4'
F F 0.0171 0.0103 'International Tables Vol C Tables 4.2.6.8 and 6.1.1.4'
N N 0.0061 0.0033 'International Tables Vol C Tables 4.2.6.8 and 6.1.1.4'
O O 0.0106 0.0060 'International Tables Vol C Tables 4.2.6.8 and 6.1.1.4'
P P 0.1023 0.0942 'International Tables Vol C Tables 4.2.6.8 and 6.1.1.4'

loop_
_geom_angle_atom_site_label_1
_geom_angle_atom_site_label_2
_geom_angle_atom_site_label_3
_geom_angle
C2 C1 N1 121.9(8)
C2 C1 C26 125.8(7)
N1 C1 C26 112.3(6)
C1 C2 C3 120.3(7)
C1 C2 H2 119.8
C3 C2 H2 119.8
C8 C3 C2 117.4(7)
C8 C3 C4 119.4(8)
C2 C3 C4 123.2(8)
C5 C4 C3 119.5(9)
C5 C4 H4 120.3
C3 C4 H4 120.3
C4 C5 C6 122.5(9)
C4 C5 H5 118.8
C6 C5 H5 118.8
C7 C6 C5 119.4(9)
C7 C6 H6 120.3
C5 C6 H6 120.3
C6 C7 C8 118.3(8)
C6 C7 C10 120.0(8)
C8 C7 C10 121.6(8)
C9 C8 C3 118.5(8)
C9 C8 C7 120.6(7)
C3 C8 C7 120.7(8)
N1 C9 C8 122.1(7)
N1 C9 H9 119.0
C8 C9 H9 119.0
C15 C10 C11 118.1(8)
C15 C10 C7 118.8(9)
C11 C10 C7 123.0(9)
C12 C11 C10 121.3(9)
C12 C11 H11 119.3
C10 C11 H11 119.3
C11 C12 C13 120.6(9)
C11 C12 H12 119.7
C13 C12 H12 119.7
O1 C13 C12 126.3(8)
O1 C13 C14 115.4(8)
C12 C13 C14 118.3(8)
C13 C14 C15 119.6(9)
C13 C14 H14 120.2
C15 C14 H14 120.2
C10 C15 C14 122.1(9)
C10 C15 H15 119.0
C14 C15 H15 119.0
O1 C16 C17 108.8(7)
O1 C16 H16A 109.9
C17 C16 H16A 109.9
O1 C16 H16B 109.9
C17 C16 H16B 109.9
H16A C16 H16B 108.3
O2 C17 C16 108.1(7)
O2 C17 H17A 110.1
C16 C17 H17A 110.1
O2 C17 H17B 110.1
C16 C17 H17B 110.1
H17A C17 H17B 108.4
O2 C18 C19 108.3(7)
O2 C18 H18A 110.0
C19 C18 H18A 110.0
O2 C18 H18B 110.0
C19 C18 H18B 110.0
H18A C18 H18B 108.4
O3 C19 C18 106.2(7)
O3 C19 H19A 110.5
C18 C19 H19A 110.5
O3 C19 H19B 110.5
C18 C19 H19B 110.5
H19A C19 H19B 108.7
O3 C20 C25 126.5(9)
O3 C20 C21 116.9(7)
C25 C20 C21 116.6(9)
C22 C21 C20 120.9(8)
C22 C21 H21 119.5
C20 C21 H21 119.5
C21 C22 C23 123.8(9)
C21 C22 H22 118.1
C23 C22 H22 118.1
C24 C23 C22 114.8(8)
C24 C23 C51 124.0(8)
C22 C23 C51 121.2(8)
C23 C24 C25 123.4(8)
C23 C24 H24 118.3
C25 C24 H24 118.3
C20 C25 C24 120.5(9)
C20 C25 H25 119.8
C24 C25 H25 119.8
N2 C26 C27 120.0(8)
N2 C26 C1 115.4(6)
C27 C26 C1 124.5(7)
C28 C27 C26 121.8(7)
C28 C27 H27 119.1
C26 C27 H27 119.1
C29 C28 C27 123.7(7)
C29 C28 C33 119.8(8)
C27 C28 C33 116.4(7)
C30 C29 C28 119.6(8)
C30 C29 H29 120.2
C28 C29 H29 120.2
C29 C30 C31 122.4(8)
C29 C30 H30 118.8
C31 C30 H30 118.8
C32 C31 C30 119.9(9)
C32 C31 H31 120.1
C30 C31 H31 120.1
C31 C32 C33 118.7(7)
C31 C32 C35 121.2(8)
C33 C32 C35 120.0(7)
C34 C33 C32 122.9(7)
C34 C33 C28 117.5(7)
C32 C33 C28 119.6(7)
N2 C34 C33 124.2(6)
N2 C34 H34 117.9
C33 C34 H34 117.9
C40 C35 C36 116.4(8)
C40 C35 C32 122.6(9)
C36 C35 C32 121.0(8)
C35 C36 C37 123.5(9)
C35 C36 H36 118.3
C37 C36 H36 118.3
C38 C37 C36 116.7(9)
C38 C37 H37 121.7
C36 C37 H37 121.7
C37 C38 C39 121.3(8)
C37 C38 O4 124.7(9)
C39 C38 O4 114.0(7)
C40 C39 C38 119.5(8)
C40 C39 H39 120.3
C38 C39 H39 120.3
C35 C40 C39 122.6(9)
C35 C40 H40 118.7
C39 C40 H40 118.7
O4 C41 C42 113.1(8)
O4 C41 H41A 109.0
C42 C41 H41A 109.0
O4 C41 H41B 109.0
C42 C41 H41B 109.0
H41A C41 H41B 107.8
O5 C42 C41 111.8(8)
O5 C42 H42A 109.3
C41 C42 H42A 109.3
O5 C42 H42B 109.3
C41 C42 H42B 109.3
H42A C42 H42B 107.9
C44 C43 O5 109.6(9)
C44 C43 H43A 109.8
O5 C43 H43A 109.8
C44 C43 H43B 109.8
O5 C43 H43B 109.8
H43A C43 H43B 108.2
C43 C44 O6 112.9(9)
C43 C44 H44A 109.0
O6 C44 H44A 109.0
C43 C44 H44B 109.0
O6 C44 H44B 109.0
H44A C44 H44B 107.8
O6 C45 C46 115.7(8)
O6 C45 C50 124.9(9)
C46 C45 C50 119.2(8)
C47 C46 C45 119.9(8)
C47 C46 H46 120.0
C45 C46 H46 120.0
C46 C47 C48 122.9(9)
C46 C47 H47 118.6
C48 C47 H47 118.6
C49 C48 C47 116.3(8)
C49 C48 C51 125.0(8)
C47 C48 C51 118.6(8)
C48 C49 C50 122.9(9)
C48 C49 H49 118.5
C50 C49 H49 118.5
C49 C50 C45 118.7(10)
C49 C50 H50 120.7
C45 C50 H50 120.7
C23 C51 C48 110.0(7)
C23 C51 C53 113.7(8)
C48 C51 C53 107.0(7)
C23 C51 C52 108.4(7)
C48 C51 C52 110.9(7)
C53 C51 C52 106.8(7)
C51 C52 H52A 109.5
C51 C52 H52B 109.5
H52A C52 H52B 109.5
C51 C52 H52C 109.5
H52A C52 H52C 109.5
H52B C52 H52C 109.5
C51 C53 H53A 109.5
C51 C53 H53B 109.5
H53A C53 H53B 109.5
C51 C53 H53C 109.5
H53A C53 H53C 109.5
H53B C53 H53C 109.5
C55 C54 N3 121.6(7)
C55 C54 C70 125.0(8)
N3 C54 C70 113.4(7)
C54 C55 C56 119.6(8)
C54 C55 H55 120.2
C56 C55 H55 120.2
C57 C56 C61 119.6(7)
C57 C56 C55 122.5(8)
C61 C56 C55 118.0(7)
C58 C57 C56 120.9(9)
C58 C57 H57 119.6
C56 C57 H57 119.6
C57 C58 C59 121.0(8)
C57 C58 H58 119.5
C59 C58 H58 119.5
C60 C59 C58 120.4(8)
C60 C59 H59 119.8
C58 C59 H59 119.8
C59 C60 C61 117.9(8)
C59 C60 C63 119.5(7)
C61 C60 C63 122.6(7)
C62 C61 C56 117.5(7)
C62 C61 C60 122.3(8)
C56 C61 C60 120.2(7)
N3 C62 C61 125.1(8)
N3 C62 H62 117.4
C61 C62 H62 117.4
C68 C63 C64 117.4(8)
C68 C63 C60 122.0(8)
C64 C63 C60 120.6(8)
C65 C64 C63 123.6(9)
C65 C64 H64 118.2
C63 C64 H64 118.2
C64 C65 C66 116.4(9)
C64 C65 H65 121.8
C66 C65 H65 121.8
C67 C66 O7 115.6(10)
C67 C66 C65 121.0(9)
O7 C66 C65 123.3(9)
C66 C67 C68 121.1(9)
C66 C67 H67 119.5
C68 C67 H67 119.5
C67 C68 C63 120.5(8)
C67 C68 H68 119.7
C63 C68 H68 119.7
O7 C69 H69A 109.5
O7 C69 H69B 109.5
H69A C69 H69B 109.5
O7 C69 H69C 109.5
H69A C69 H69C 109.5
H69B C69 H69C 109.5
N4 C70 C71 121.6(7)
N4 C70 C54 113.1(7)
C71 C70 C54 125.3(8)
C70 C71 C72 118.9(8)
C70 C71 H71 120.6
C72 C71 H71 120.6
C77 C72 C73 119.5(8)
C77 C72 C71 118.9(8)
C73 C72 C71 121.6(9)
C74 C73 C72 118.7(10)
C74 C73 H73 120.6
C72 C73 H73 120.6
C73 C74 C75 122.5(10)
C73 C74 H74 118.8
C75 C74 H74 118.8
C74 C75 C76 121.6(10)
C74 C75 H75 119.2
C76 C75 H75 119.2
C77 C76 C75 116.1(10)
C77 C76 C79 121.8(9)
C75 C76 C79 122.0(9)
C72 C77 C78 118.7(7)
C72 C77 C76 121.6(9)
C78 C77 C76 119.6(9)
N4 C78 C77 122.1(8)
N4 C78 H78 118.9
C77 C78 H78 118.9
C84 C79 C80 116.8(10)
C84 C79 C76 120.9(9)
C80 C79 C76 122.3(10)
C81 C80 C79 121.7(11)
C81 C80 H80 119.2
C79 C80 H80 119.2
C80 C81 C82 122.5(11)
C80 C81 H81 118.7
C82 C81 H81 118.7
O8 C82 C83 115.0(11)
O8 C82 C81 128.7(11)
C83 C82 C81 116.2(12)
C82 C83 C84 121.0(10)
C82 C83 H83 119.5
C84 C83 H83 119.5
C79 C84 C83 121.6(10)
C79 C84 H84 119.2
C83 C84 H84 119.2
O8 C85 H85A 109.5
O8 C85 H85B 109.5
H85A C85 H85B 109.5
O8 C85 H85C 109.5
H85A C85 H85C 109.5
H85B C85 H85C 109.5
C87 C86 N5 122.3(7)
C87 C86 C102 124.1(7)
N5 C86 C102 113.5(7)
C86 C87 C88 121.5(8)
C86 C87 H87 119.3
C88 C87 H87 119.3
C89 C88 C87 122.1(8)
C89 C88 C93 120.8(7)
C87 C88 C93 117.1(7)
C90 C89 C88 119.9(8)
C90 C89 H89 120.0
C88 C89 H89 120.0
C89 C90 C91 120.9(8)
C89 C90 H90 119.6
C91 C90 H90 119.6
C92 C91 C90 120.6(7)
C92 C91 H91 119.7
C90 C91 H91 119.7
C91 C92 C93 117.8(7)
C91 C92 C95 119.6(7)
C93 C92 C95 122.5(7)
C88 C93 C94 118.2(7)
C88 C93 C92 119.9(7)
C94 C93 C92 121.9(8)
N5 C94 C93 123.6(7)
N5 C94 H94 118.2
C93 C94 H94 118.2
C100 C95 C96 119.7(9)
C100 C95 C92 123.1(8)
C96 C95 C92 117.2(8)
C97 C96 C95 119.3(9)
C97 C96 H96 120.3
C95 C96 H96 120.3
C98 C97 C96 120.1(9)
C98 C97 H97 120.0
C96 C97 H97 120.0
O9 C98 C99 118.1(10)
O9 C98 C97 122.8(9)
C99 C98 C97 119.2(9)
C98 C99 C100 121.1(9)
C98 C99 H99 119.5
C100 C99 H99 119.5
C95 C100 C99 120.6(9)
C95 C100 H100 119.7
C99 C100 H100 119.7
O9 C101 H10A 109.5
O9 C101 H10B 109.5
H10A C101 H10B 109.5
O9 C101 H10C 109.5
H10A C101 H10C 109.5
H10B C101 H10C 109.5
C103 C102 N6 122.0(7)
C103 C102 C86 125.0(7)
N6 C102 C86 113.0(6)
C102 C103 C104 120.4(8)
C102 C103 H103 119.8
C104 C103 H103 119.8
C105 C104 C109 120.4(7)
C105 C104 C103 121.6(8)
C109 C104 C103 118.0(7)
C106 C105 C104 118.6(9)
C106 C105 H105 120.7
C104 C105 H105 120.7
C105 C106 C107 121.6(9)
C105 C106 H106 119.2
C107 C106 H106 119.2
C106 C107 C108 121.3(8)
C106 C107 H107 119.4
C108 C107 H107 119.4
C109 C108 C107 116.5(8)
C109 C108 C111 123.6(7)
C107 C108 C111 119.9(7)
C104 C109 C108 121.6(7)
C104 C109 C110 118.8(7)
C108 C109 C110 119.6(8)
N6 C110 C109 122.3(7)
N6 C110 H110 118.8
C109 C110 H110 118.8
C216 C111 C112 98.7(15)
C216 C111 C212 115.9(14)
C112 C111 C116 117.7(14)
C212 C111 C116 111.9(13)
C216 C111 C108 127.5(12)
C112 C111 C108 122.1(12)
C212 C111 C108 116.5(12)
C116 C111 C108 120.2(11)
C111 C112 C113 123.2(19)
C111 C112 H112 118.4
C113 C112 H112 118.4
C114 C113 C112 121.6(18)
C114 C113 H113 119.2
C112 C113 H113 119.2
C116 C115 C114 122.7(19)
C116 C115 H115 118.7
C114 C115 H115 118.7
C115 C116 C111 116.8(18)
C115 C116 H116 121.6
C111 C116 H116 121.6
C213 C212 C111 123.5(19)
C213 C212 H212 118.2
C111 C212 H212 118.2
C212 C213 C114 115.1(17)
C212 C213 H213 122.5
C114 C213 H213 122.5
C114 C215 C216 122.7(19)
C114 C215 H215 118.6
C216 C215 H215 118.6
C111 C216 C215 124.2(18)
C111 C216 H216 117.9
C215 C216 H216 117.9
C215 C114 C113 101.5(15)
C215 C114 O10 121.0(13)
C113 C114 O10 126.7(13)
C113 C114 C115 117.0(14)
O10 C114 C115 116.4(12)
C215 C114 C213 117.8(14)
O10 C114 C213 121.1(11)
C115 C114 C213 111.1(14)
O10 C117 H11A 109.5
O10 C117 H11B 109.5
H11A C117 H11B 109.5
O10 C117 H11C 109.5
H11A C117 H11C 109.5
H11B C117 H11C 109.5
O11 C118 C120 121.2(10)
O11 C118 C119 121.4(10)
C120 C118 C119 117.3(9)
C118 C119 H11D 109.5
C118 C119 H11E 109.5
H11D C119 H11E 109.5
C118 C119 H11F 109.5
H11D C119 H11F 109.5
H11E C119 H11F 109.5
C118 C120 H12A 109.5
C118 C120 H12B 109.5
H12A C120 H12B 109.5
C118 C120 H12C 109.5
H12A C120 H12C 109.5
H12B C120 H12C 109.5
O12 C121 C122 112(3)
O12 C121 C123 128(3)
C122 C121 C123 119(3)
C121 C122 H12D 109.5
C121 C122 H12E 109.5
H12D C122 H12E 109.5
C121 C122 H12F 109.5
H12D C122 H12F 109.5
H12E C122 H12F 109.5
C121 C123 H12G 109.5
C121 C123 H12H 109.5
H12G C123 H12H 109.5
C121 C123 H12I 109.5
H12G C123 H12I 109.5
H12H C123 H12I 109.5
N4 Co1 N5 94.0(3)
N4 Co1 N3 83.8(3)
N5 Co1 N3 89.2(2)
N4 Co1 N2 89.5(2)
N5 Co1 N2 175.6(3)
N3 Co1 N2 93.9(2)
N4 Co1 N6 176.8(2)
N5 Co1 N6 84.1(3)
N3 Co1 N6 93.6(2)
N2 Co1 N6 92.6(2)
N4 Co1 N1 95.1(3)
N5 Co1 N1 93.1(3)
N3 Co1 N1 177.5(3)
N2 Co1 N1 83.9(3)
N6 Co1 N1 87.6(2)
C9 N1 C1 119.4(6)
C9 N1 Co1 126.4(5)
C1 N1 Co1 113.9(5)
C34 N2 C26 120.1(6)
C34 N2 Co1 126.3(5)
C26 N2 Co1 113.6(5)
C62 N3 C54 118.1(7)
C62 N3 Co1 127.9(6)
C54 N3 Co1 113.9(5)
C70 N4 C78 119.8(7)
C70 N4 Co1 115.7(5)
C78 N4 Co1 124.5(6)
C94 N5 C86 117.3(7)
C94 N5 Co1 127.2(5)
C86 N5 Co1 115.3(5)
C110 N6 C102 118.4(7)
C110 N6 Co1 127.8(6)
C102 N6 Co1 113.7(5)
C13 O1 C16 117.3(7)
C18 O2 C17 112.9(6)
C20 O3 C19 117.6(7)
C38 O4 C41 118.2(7)
C42 O5 C43 108.3(8)
C45 O6 C44 118.9(8)
C66 O7 C69 114.5(9)
C82 O8 C85 118.7(11)
C98 O9 C101 119.5(9)
C114 O10 C117 116.5(9)
F3 P1 F5 91.5(4)
F3 P1 F4 88.8(5)
F5 P1 F4 92.3(5)
F3 P1 F2 89.5(4)
F5 P1 F2 177.6(5)
F4 P1 F2 89.9(5)
F3 P1 F6 178.8(5)
F5 P1 F6 89.2(4)
F4 P1 F6 90.2(5)
F2 P1 F6 89.9(4)
F3 P1 F1 92.4(5)
F5 P1 F1 87.7(5)
F4 P1 F1 178.8(6)
F2 P1 F1 90.0(5)
F6 P1 F1 88.7(5)
F8 P2 F10 178.8(3)
F8 P2 F9 90.6(3)
F10 P2 F9 89.7(3)
F8 P2 F7 90.3(3)
F10 P2 F7 89.4(3)
F9 P2 F7 179.1(3)
F8 P2 F11 90.4(3)
F10 P2 F11 90.7(3)
F9 P2 F11 89.6(3)
F7 P2 F11 90.2(3)
F8 P2 F12 89.0(3)
F10 P2 F12 89.8(3)
F9 P2 F12 90.1(3)
F7 P2 F12 90.0(3)
F11 P2 F12 179.4(4)
F18 P3 F16 87.0(9)
F18 P3 F13 105.0(10)
F16 P3 F13 167.8(10)
F18 P3 F17 88.7(10)
F16 P3 F17 90.3(7)
F13 P3 F17 92.3(6)
F18 P3 F15 91.1(9)
F16 P3 F15 89.8(7)
F13 P3 F15 87.7(6)
F17 P3 F15 179.7(11)
F18 P3 F14 173.0(10)
F16 P3 F14 86.1(10)
F13 P3 F14 82.0(9)
F17 P3 F14 90.7(9)
F15 P3 F14 89.5(9)

loop_
_geom_bond_atom_site_label_1
_geom_bond_atom_site_label_2
_geom_bond_distance
C1 C2 1.320(10)
C1 N1 1.381(9)
C1 C26 1.501(11)
C2 C3 1.420(12)
C2 H2 0.9500
C3 C8 1.408(11)
C3 C4 1.436(12)
C4 C5 1.319(14)
C4 H4 0.9500
C5 C6 1.454(14)
C5 H5 0.9500
C6 C7 1.387(12)
C6 H6 0.9500
C7 C8 1.427(12)
C7 C10 1.465(11)
C8 C9 1.389(11)
C9 N1 1.321(9)
C9 H9 0.9500
C10 C15 1.360(12)
C10 C11 1.399(12)
C11 C12 1.384(11)
C11 H11 0.9500
C12 C13 1.399(12)
C12 H12 0.9500
C13 O1 1.360(9)
C13 C14 1.400(12)
C14 C15 1.409(12)
C14 H14 0.9500
C15 H15 0.9500
C16 O1 1.419(10)
C16 C17 1.504(11)
C16 H16A 0.9900
C16 H16B 0.9900
C17 O2 1.428(10)
C17 H17A 0.9900
C17 H17B 0.9900
C18 O2 1.414(10)
C18 C19 1.512(13)
C18 H18A 0.9900
C18 H18B 0.9900
C19 O3 1.432(10)
C19 H19A 0.9900
C19 H19B 0.9900
C20 O3 1.341(10)
C20 C25 1.391(11)
C20 C21 1.413(12)
C21 C22 1.360(12)
C21 H21 0.9500
C22 C23 1.393(11)
C22 H22 0.9500
C23 C24 1.382(12)
C23 C51 1.507(12)
C24 C25 1.395(12)
C24 H24 0.9500
C25 H25 0.9500
C26 N2 1.360(9)
C26 C27 1.401(11)
C27 C28 1.394(11)
C27 H27 0.9500
C28 C29 1.380(11)
C28 C33 1.438(10)
C29 C30 1.347(12)
C29 H29 0.9500
C30 C31 1.426(12)
C30 H30 0.9500
C31 C32 1.368(11)
C31 H31 0.9500
C32 C33 1.426(11)
C32 C35 1.494(11)
C33 C34 1.417(10)
C34 N2 1.295(9)
C34 H34 0.9500
C35 C40 1.354(11)
C35 C36 1.377(12)
C36 C37 1.411(12)
C36 H36 0.9500
C37 C38 1.353(12)
C37 H37 0.9500
C38 C39 1.381(12)
C38 O4 1.400(9)
C39 C40 1.369(11)
C39 H39 0.9500
C40 H40 0.9500
C41 O4 1.429(11)
C41 C42 1.498(12)
C41 H41A 0.9900
C41 H41B 0.9900
C42 O5 1.383(11)
C42 H42A 0.9900
C42 H42B 0.9900
C43 C44 1.443(15)
C43 O5 1.472(13)
C43 H43A 0.9900
C43 H43B 0.9900
C44 O6 1.464(12)
C44 H44A 0.9900
C44 H44B 0.9900
C45 O6 1.374(10)
C45 C46 1.392(12)
C45 C50 1.417(12)
C46 C47 1.352(11)
C46 H46 0.9500
C47 C48 1.414(11)
C47 H47 0.9500
C48 C49 1.381(13)
C48 C51 1.549(12)
C49 C50 1.382(13)
C49 H49 0.9500
C50 H50 0.9500
C51 C53 1.555(12)
C51 C52 1.570(11)
C52 H52A 0.9800
C52 H52B 0.9800
C52 H52C 0.9800
C53 H53A 0.9800
C53 H53B 0.9800
C53 H53C 0.9800
C54 C55 1.372(11)
C54 N3 1.375(10)
C54 C70 1.484(11)
C55 C56 1.416(11)
C55 H55 0.9500
C56 C57 1.401(11)
C56 C61 1.402(11)
C57 C58 1.322(11)
C57 H57 0.9500
C58 C59 1.418(12)
C58 H58 0.9500
C59 C60 1.395(11)
C59 H59 0.9500
C60 C61 1.412(10)
C60 C63 1.495(11)
C61 C62 1.391(10)
C62 N3 1.303(9)
C62 H62 0.9500
C63 C68 1.380(12)
C63 C64 1.397(11)
C64 C65 1.377(12)
C64 H64 0.9500
C65 C66 1.412(13)
C65 H65 0.9500
C66 C67 1.357(12)
C66 O7 1.374(10)
C67 C68 1.378(11)
C67 H67 0.9500
C68 H68 0.9500
C69 O7 1.490(13)
C69 H69A 0.9800
C69 H69B 0.9800
C69 H69C 0.9800
C70 N4 1.357(10)
C70 C71 1.385(11)
C71 C72 1.444(11)
C71 H71 0.9500
C72 C77 1.386(12)
C72 C73 1.418(12)
C73 C74 1.341(13)
C73 H73 0.9500
C74 C75 1.362(15)
C74 H74 0.9500
C75 C76 1.410(14)
C75 H75 0.9500
C76 C77 1.405(12)
C76 C79 1.492(14)
C77 C78 1.403(11)
C78 N4 1.363(9)
C78 H78 0.9500
C79 C84 1.376(12)
C79 C80 1.387(14)
C80 C81 1.347(16)
C80 H80 0.9500
C81 C82 1.390(16)
C81 H81 0.9500
C82 O8 1.360(14)
C82 C83 1.384(14)
C83 C84 1.389(14)
C83 H83 0.9500
C84 H84 0.9500
C85 O8 1.403(13)
C85 H85A 0.9800
C85 H85B 0.9800
C85 H85C 0.9800
C86 C87 1.357(11)
C86 N5 1.366(9)
C86 C102 1.494(10)
C87 C88 1.393(10)
C87 H87 0.9500
C88 C89 1.380(11)
C88 C93 1.399(11)
C89 C90 1.378(11)
C89 H89 0.9500
C90 C91 1.412(12)
C90 H90 0.9500
C91 C92 1.389(11)
C91 H91 0.9500
C92 C93 1.446(10)
C92 C95 1.505(12)
C93 C94 1.413(10)
C94 N5 1.332(9)
C94 H94 0.9500
C95 C100 1.357(12)
C95 C96 1.403(11)
C96 C97 1.393(12)
C96 H96 0.9500
C97 C98 1.392(14)
C97 H97 0.9500
C98 O9 1.349(11)
C98 C99 1.366(12)
C99 C100 1.382(12)
C99 H99 0.9500
C100 H100 0.9500
C101 O9 1.394(11)
C101 H10A 0.9800
C101 H10B 0.9800
C101 H10C 0.9800
C102 C103 1.342(10)
C102 N6 1.400(9)
C103 C104 1.419(11)
C103 H103 0.9500
C104 C105 1.397(11)
C104 C109 1.398(11)
C105 C106 1.362(11)
C105 H105 0.9500
C106 C107 1.396(13)
C106 H106 0.9500
C107 C108 1.404(12)
C107 H107 0.9500
C108 C109 1.404(10)
C108 C111 1.497(12)
C109 C110 1.413(11)
C110 N6 1.331(9)
C110 H110 0.9500
C111 C216 1.27(2)
C111 C112 1.31(2)
C111 C212 1.41(2)
C111 C116 1.48(2)
C112 C113 1.40(3)
C112 H112 0.9500
C113 C114 1.29(2)
C113 H113 0.9500
C115 C116 1.35(2)
C115 C114 1.46(2)
C115 H115 0.9500
C116 H116 0.9500
C212 C213 1.40(3)
C212 H212 0.9500
C213 C114 1.47(2)
C213 H213 0.9500
C215 C114 1.29(2)
C215 C216 1.39(3)
C215 H215 0.9500
C216 H216 0.9500
C114 O10 1.365(11)
C117 O10 1.402(12)
C117 H11A 0.9800
C117 H11B 0.9800
C117 H11C 0.9800
C118 O11 1.215(11)
C118 C120 1.471(13)
C118 C119 1.495(14)
C119 H11D 0.9800
C119 H11E 0.9800
C119 H11F 0.9800
C120 H12A 0.9800
C120 H12B 0.9800
C120 H12C 0.9800
C121 O12 1.19(3)
C121 C122 1.48(3)
C121 C123 1.48(3)
C122 H12D 0.9800
C122 H12E 0.9800
C122 H12F 0.9800
C123 H12G 0.9800
C123 H12H 0.9800
C123 H12I 0.9800
Co1 N4 1.906(6)
Co1 N5 1.925(6)
Co1 N3 1.933(6)
Co1 N2 1.942(6)
Co1 N6 1.943(6)
Co1 N1 1.959(6)
F1 P1 1.597(8)
F2 P1 1.590(7)
F3 P1 1.555(7)
F4 P1 1.567(8)
F5 P1 1.557(7)
F6 P1 1.591(7)
F7 P2 1.597(5)
F8 P2 1.581(6)
F9 P2 1.593(5)
F10 P2 1.591(5)
F11 P2 1.602(5)
F12 P2 1.605(6)
F13 P3 1.522(10)
F14 P3 1.567(18)
F15 P3 1.539(10)
F16 P3 1.509(10)
F17 P3 1.538(11)
F18 P3 1.486(13)

loop_
_geom_torsion_atom_site_label_1
_geom_torsion_atom_site_label_2
_geom_torsion_atom_site_label_3
_geom_torsion_atom_site_label_4
_geom_torsion
N1 C1 C2 C3 -0.8(13)
C26 C1 C2 C3 178.8(8)
C1 C2 C3 C8 -3.7(14)
C1 C2 C3 C4 175.4(10)
C8 C3 C4 C5 1.0(18)
C2 C3 C4 C5 -178.1(12)
C3 C4 C5 C6 -3(2)
C4 C5 C6 C7 1(2)
C5 C6 C7 C8 2.9(18)
C5 C6 C7 C10 -175.2(12)
C2 C3 C8 C9 6.4(13)
C4 C3 C8 C9 -172.8(9)
C2 C3 C8 C7 -178.3(9)
C4 C3 C8 C7 2.5(14)
C6 C7 C8 C9 170.8(9)
C10 C7 C8 C9 -11.0(14)
C6 C7 C8 C3 -4.4(15)
C10 C7 C8 C3 173.7(9)
C3 C8 C9 N1 -4.8(12)
C7 C8 C9 N1 179.9(8)
C6 C7 C10 C15 112.1(11)
C8 C7 C10 C15 -66.0(12)
C6 C7 C10 C11 -64.1(13)
C8 C7 C10 C11 117.8(10)
C15 C10 C11 C12 -0.3(12)
C7 C10 C11 C12 175.9(8)
C10 C11 C12 C13 0.4(13)
C11 C12 C13 O1 179.6(8)
C11 C12 C13 C14 -0.1(13)
O1 C13 C14 C15 -179.8(7)
C12 C13 C14 C15 -0.1(12)
C11 C10 C15 C14 0.1(12)
C7 C10 C15 C14 -176.3(8)
C13 C14 C15 C10 0.1(13)
O1 C16 C17 O2 70.9(8)
O2 C18 C19 O3 -75.3(9)
O3 C20 C21 C22 179.6(8)
C25 C20 C21 C22 1.6(12)
C20 C21 C22 C23 -0.6(13)
C21 C22 C23 C24 -0.2(13)
C21 C22 C23 C51 177.1(8)
C22 C23 C24 C25 -0.1(12)
C51 C23 C24 C25 -177.3(8)
O3 C20 C25 C24 -179.6(7)
C21 C20 C25 C24 -1.8(12)
C23 C24 C25 C20 1.1(13)
C2 C1 C26 N2 178.6(8)
N1 C1 C26 N2 -1.8(10)
C2 C1 C26 C27 -4.3(14)
N1 C1 C26 C27 175.3(7)
N2 C26 C27 C28 0.2(12)
C1 C26 C27 C28 -176.7(8)
C26 C27 C28 C29 177.8(8)
C26 C27 C28 C33 0.6(12)
C27 C28 C29 C30 -178.3(9)
C33 C28 C29 C30 -1.1(13)
C28 C29 C30 C31 -0.4(15)
C29 C30 C31 C32 0.8(15)
C30 C31 C32 C33 0.3(13)
C30 C31 C32 C35 176.4(8)
C31 C32 C33 C34 178.6(8)
C35 C32 C33 C34 2.4(12)
C31 C32 C33 C28 -1.8(12)
C35 C32 C33 C28 -177.9(7)
C29 C28 C33 C34 -178.1(8)
C27 C28 C33 C34 -0.8(11)
C29 C28 C33 C32 2.2(12)
C27 C28 C33 C32 179.6(7)
C32 C33 C34 N2 179.9(7)
C28 C33 C34 N2 0.3(11)
C31 C32 C35 C40 103.2(11)
C33 C32 C35 C40 -80.8(11)
C31 C32 C35 C36 -77.6(12)
C33 C32 C35 C36 98.5(11)
C40 C35 C36 C37 0.2(15)
C32 C35 C36 C37 -179.1(10)
C35 C36 C37 C38 -2.3(17)
C36 C37 C38 C39 2.3(15)
C36 C37 C38 O4 -176.5(9)
C37 C38 C39 C40 -0.3(14)
O4 C38 C39 C40 178.6(8)
C36 C35 C40 C39 2.0(14)
C32 C35 C40 C39 -178.8(8)
C38 C39 C40 C35 -2.0(14)
O4 C41 C42 O5 69.1(11)
O5 C43 C44 O6 -72.9(12)
O6 C45 C46 C47 177.2(8)
C50 C45 C46 C47 1.0(13)
C45 C46 C47 C48 -1.0(14)
C46 C47 C48 C49 1.6(13)
C46 C47 C48 C51 178.0(8)
C47 C48 C49 C50 -2.4(13)
C51 C48 C49 C50 -178.5(8)
C48 C49 C50 C45 2.5(14)
O6 C45 C50 C49 -177.5(8)
C46 C45 C50 C49 -1.7(13)
C24 C23 C51 C48 -125.1(9)
C22 C23 C51 C48 57.9(10)
C24 C23 C51 C53 -5.2(12)
C22 C23 C51 C53 177.8(8)
C24 C23 C51 C52 113.5(9)
C22 C23 C51 C52 -63.5(10)
C49 C48 C51 C23 -137.9(9)
C47 C48 C51 C23 46.0(10)
C49 C48 C51 C53 98.2(10)
C47 C48 C51 C53 -77.9(10)
C49 C48 C51 C52 -18.0(12)
C47 C48 C51 C52 165.9(8)
N3 C54 C55 C56 2.3(11)
C70 C54 C55 C56 -179.0(7)
C54 C55 C56 C57 178.1(7)
C54 C55 C56 C61 -2.8(11)
C61 C56 C57 C58 -1.5(13)
C55 C56 C57 C58 177.6(8)
C56 C57 C58 C59 0.1(14)
C57 C58 C59 C60 0.6(14)
C58 C59 C60 C61 0.0(12)
C58 C59 C60 C63 -179.1(8)
C57 C56 C61 C62 -178.8(7)
C55 C56 C61 C62 2.0(10)
C57 C56 C61 C60 2.1(11)
C55 C56 C61 C60 -177.1(7)
C59 C60 C61 C62 179.6(7)
C63 C60 C61 C62 -1.4(12)
C59 C60 C61 C56 -1.3(11)
C63 C60 C61 C56 177.7(7)
C56 C61 C62 N3 -0.9(11)
C60 C61 C62 N3 178.2(7)
C59 C60 C63 C68 -108.9(9)
C61 C60 C63 C68 72.1(10)
C59 C60 C63 C64 68.7(10)
C61 C60 C63 C64 -110.4(9)
C68 C63 C64 C65 0.9(12)
C60 C63 C64 C65 -176.8(7)
C63 C64 C65 C66 0.4(13)
C64 C65 C66 C67 -0.6(12)
C64 C65 C66 O7 176.9(7)
O7 C66 C67 C68 -178.2(7)
C65 C66 C67 C68 -0.4(13)
C66 C67 C68 C63 1.8(12)
C64 C63 C68 C67 -2.0(11)
C60 C63 C68 C67 175.7(7)
C55 C54 C70 N4 -175.8(7)
N3 C54 C70 N4 3.0(9)
C55 C54 C70 C71 4.9(13)
N3 C54 C70 C71 -176.3(7)
N4 C70 C71 C72 1.0(12)
C54 C70 C71 C72 -179.8(8)
C70 C71 C72 C77 1.1(12)
C70 C71 C72 C73 -176.9(8)
C77 C72 C73 C74 -0.1(14)
C71 C72 C73 C74 177.9(9)
C72 C73 C74 C75 0.8(17)
C73 C74 C75 C76 -0.4(18)
C74 C75 C76 C77 -0.8(15)
C74 C75 C76 C79 178.1(10)
C73 C72 C77 C78 176.1(8)
C71 C72 C77 C78 -1.9(13)
C73 C72 C77 C76 -1.2(14)
C71 C72 C77 C76 -179.2(8)
C75 C76 C77 C72 1.5(13)
C79 C76 C77 C72 -177.4(9)
C75 C76 C77 C78 -175.7(8)
C79 C76 C77 C78 5.4(13)
C72 C77 C78 N4 0.9(12)
C76 C77 C78 N4 178.2(7)
C77 C76 C79 C84 57.6(13)
C75 C76 C79 C84 -121.3(10)
C77 C76 C79 C80 -123.1(10)
C75 C76 C79 C80 58.1(13)
C84 C79 C80 C81 -3.3(14)
C76 C79 C80 C81 177.3(9)
C79 C80 C81 C82 -0.2(17)
C80 C81 C82 O8 -179.8(10)
C80 C81 C82 C83 3.1(16)
O8 C82 C83 C84 -180.0(8)
C81 C82 C83 C84 -2.5(14)
C80 C79 C84 C83 3.9(13)
C76 C79 C84 C83 -176.7(8)
C82 C83 C84 C79 -1.0(14)
N5 C86 C87 C88 0.3(12)
C102 C86 C87 C88 -178.2(7)
C86 C87 C88 C89 177.5(8)
C86 C87 C88 C93 -0.1(11)
C87 C88 C89 C90 178.9(8)
C93 C88 C89 C90 -3.6(12)
C88 C89 C90 C91 2.2(13)
C89 C90 C91 C92 0.2(13)
C90 C91 C92 C93 -1.0(12)
C90 C91 C92 C95 -179.7(7)
C89 C88 C93 C94 -178.7(7)
C87 C88 C93 C94 -1.0(10)
C89 C88 C93 C92 2.7(11)
C87 C88 C93 C92 -179.7(7)
C91 C92 C93 C88 -0.4(11)
C95 C92 C93 C88 178.2(7)
C91 C92 C93 C94 -178.9(7)
C95 C92 C93 C94 -0.3(11)
C88 C93 C94 N5 2.2(11)
C92 C93 C94 N5 -179.2(7)
C91 C92 C95 C100 -125.2(9)
C93 C92 C95 C100 56.2(11)
C91 C92 C95 C96 52.6(10)
C93 C92 C95 C96 -126.0(8)
C100 C95 C96 C97 -1.4(12)
C92 C95 C96 C97 -179.3(7)
C95 C96 C97 C98 0.1(13)
C96 C97 C98 O9 -179.2(8)
C96 C97 C98 C99 2.0(14)
O9 C98 C99 C100 178.2(8)
C97 C98 C99 C100 -2.9(13)
C96 C95 C100 C99 0.5(12)
C92 C95 C100 C99 178.3(7)
C98 C99 C100 C95 1.7(13)
C87 C86 C102 C103 5.0(12)
N5 C86 C102 C103 -173.5(7)
C87 C86 C102 N6 -176.3(7)
N5 C86 C102 N6 5.2(9)
N6 C102 C103 C104 0.4(11)
C86 C102 C103 C104 179.0(7)
C102 C103 C104 C105 -178.8(7)
C102 C103 C104 C109 1.8(11)
C109 C104 C105 C106 -0.3(12)
C103 C104 C105 C106 -179.7(8)
C104 C105 C106 C107 0.6(14)
C105 C106 C107 C108 0.3(15)
C106 C107 C108 C109 -1.5(13)
C106 C107 C108 C111 176.6(9)
C105 C104 C109 C108 -1.0(12)
C103 C104 C109 C108 178.5(7)
C105 C104 C109 C110 177.9(7)
C103 C104 C109 C110 -2.7(11)
C107 C108 C109 C104 1.8(12)
C111 C108 C109 C104 -176.2(8)
C107 C108 C109 C110 -177.1(7)
C111 C108 C109 C110 5.0(12)
C104 C109 C110 N6 1.4(11)
C108 C109 C110 N6 -179.7(7)
C109 C108 C111 C216 -72.1(17)
C107 C108 C111 C216 110.0(16)
C109 C108 C111 C112 62.8(15)
C107 C108 C111 C112 -115.1(14)
C109 C108 C111 C212 104.2(13)
C107 C108 C111 C212 -73.7(14)
C109 C108 C111 C116 -115.2(12)
C107 C108 C111 C116 66.9(14)
C216 C111 C112 C113 -45(2)
C212 C111 C112 C113 78(3)
C116 C111 C112 C113 -12(3)
C108 C111 C112 C113 169.7(15)
C111 C112 C113 C114 11(3)
C114 C115 C116 C111 3(3)
C216 C111 C116 C115 70(3)
C112 C111 C116 C115 5(2)
C212 C111 C116 C115 -34(2)
C108 C111 C116 C115 -176.5(14)
C216 C111 C212 C213 -8(3)
C112 C111 C212 C213 -76(3)
C116 C111 C212 C213 31(2)
C108 C111 C212 C213 175.0(16)
C111 C212 C213 C114 4(3)
C112 C111 C216 C215 38(2)
C212 C111 C216 C215 4(3)
C116 C111 C216 C215 -88(3)
C108 C111 C216 C215 -179.7(15)
C114 C215 C216 C111 4(3)
C216 C215 C114 C113 -40(2)
C216 C215 C114 O10 173.2(16)
C216 C215 C114 C115 80(3)
C216 C215 C114 C213 -8(3)
C112 C113 C114 C215 32(2)
C112 C113 C114 O10 176.3(15)
C112 C113 C114 C115 -3(3)
C112 C113 C114 C213 -91(3)
C116 C115 C114 C215 -76(3)
C116 C115 C114 C113 -4(3)
C116 C115 C114 O10 177.0(16)
C116 C115 C114 C213 33(2)
C212 C213 C114 C215 4(2)
C212 C213 C114 C113 72(3)
C212 C213 C114 O10 -177.6(14)
C212 C213 C114 C115 -36(2)
C8 C9 N1 C1 0.2(11)
C8 C9 N1 Co1 174.4(6)
C2 C1 N1 C9 2.6(12)
C26 C1 N1 C9 -177.0(7)
C2 C1 N1 Co1 -172.2(7)
C26 C1 N1 Co1 8.1(8)
N4 Co1 N1 C9 87.6(7)
N5 Co1 N1 C9 -6.6(7)
N2 Co1 N1 C9 176.5(7)
N6 Co1 N1 C9 -90.6(7)
N4 Co1 N1 C1 -97.9(5)
N5 Co1 N1 C1 167.8(5)
N2 Co1 N1 C1 -9.0(5)
N6 Co1 N1 C1 83.9(5)
C33 C34 N2 C26 0.5(11)
C33 C34 N2 Co1 -177.3(5)
C27 C26 N2 C34 -0.7(11)
C1 C26 N2 C34 176.4(7)
C27 C26 N2 Co1 177.3(6)
C1 C26 N2 Co1 -5.5(8)
N4 Co1 N2 C34 -79.0(6)
N3 Co1 N2 C34 4.7(6)
N6 Co1 N2 C34 98.5(6)
N1 Co1 N2 C34 -174.2(6)
N4 Co1 N2 C26 103.1(5)
N3 Co1 N2 C26 -173.2(5)
N6 Co1 N2 C26 -79.4(5)
N1 Co1 N2 C26 7.9(5)
C61 C62 N3 C54 0.4(11)
C61 C62 N3 Co1 -178.0(5)
C55 C54 N3 C62 -1.1(11)
C70 C54 N3 C62 -179.9(6)
C55 C54 N3 Co1 177.5(6)
C70 C54 N3 Co1 -1.3(8)
N4 Co1 N3 C62 178.1(6)
N5 Co1 N3 C62 -87.9(6)
N2 Co1 N3 C62 89.0(6)
N6 Co1 N3 C62 -3.8(6)
N4 Co1 N3 C54 -0.3(5)
N5 Co1 N3 C54 93.7(5)
N2 Co1 N3 C54 -89.4(5)
N6 Co1 N3 C54 177.8(5)
C71 C70 N4 C78 -2.1(11)
C54 C70 N4 C78 178.6(6)
C71 C70 N4 Co1 176.0(6)
C54 C70 N4 Co1 -3.3(8)
C77 C78 N4 C70 1.2(11)
C77 C78 N4 Co1 -176.8(6)
N5 Co1 N4 C70 -86.7(5)
N3 Co1 N4 C70 2.1(5)
N2 Co1 N4 C70 96.1(6)
N1 Co1 N4 C70 179.9(5)
N5 Co1 N4 C78 91.3(6)
N3 Co1 N4 C78 -179.9(6)
N2 Co1 N4 C78 -85.9(6)
N1 Co1 N4 C78 -2.1(6)
C93 C94 N5 C86 -2.0(10)
C93 C94 N5 Co1 -175.9(5)
C87 C86 N5 C94 0.8(11)
C102 C86 N5 C94 179.4(6)
C87 C86 N5 Co1 175.4(6)
C102 C86 N5 Co1 -6.0(8)
N4 Co1 N5 C94 -4.6(6)
N3 Co1 N5 C94 -88.3(6)
N6 Co1 N5 C94 178.0(6)
N1 Co1 N5 C94 90.7(6)
N4 Co1 N5 C86 -178.6(5)
N3 Co1 N5 C86 97.7(5)
N6 Co1 N5 C86 4.0(5)
N1 Co1 N5 C86 -83.3(5)
C109 C110 N6 C102 0.8(10)
C109 C110 N6 Co1 -177.5(5)
C103 C102 N6 C110 -1.7(10)
C86 C102 N6 C110 179.5(6)
C103 C102 N6 Co1 176.8(6)
C86 C102 N6 Co1 -2.0(7)
N5 Co1 N6 C110 177.4(6)
N3 Co1 N6 C110 88.5(6)
N2 Co1 N6 C110 -5.5(6)
N1 Co1 N6 C110 -89.3(6)
N5 Co1 N6 C102 -1.0(5)
N3 Co1 N6 C102 -89.8(5)
N2 Co1 N6 C102 176.2(5)
N1 Co1 N6 C102 92.4(5)
C12 C13 O1 C16 3.5(12)
C14 C13 O1 C16 -176.8(7)
C17 C16 O1 C13 180.0(6)
C19 C18 O2 C17 177.6(7)
C16 C17 O2 C18 -177.4(7)
C25 C20 O3 C19 -9.9(12)
C21 C20 O3 C19 172.3(7)
C18 C19 O3 C20 171.6(7)
C37 C38 O4 C41 13.0(13)
C39 C38 O4 C41 -165.9(7)
C42 C41 O4 C38 -103.5(9)
C41 C42 O5 C43 160.1(9)
C44 C43 O5 C42 179.1(10)
C46 C45 O6 C44 169.2(8)
C50 C45 O6 C44 -14.8(13)
C43 C44 O6 C45 -87.2(11)
C67 C66 O7 C69 -179.3(9)
C65 C66 O7 C69 3.0(12)
C83 C82 O8 C85 179.6(10)
C81 C82 O8 C85 2.5(17)
C99 C98 O9 C101 -179.3(8)
C97 C98 O9 C101 1.8(13)
C215 C114 O10 C117 165.6(14)
C113 C114 O10 C117 28.0(18)
C115 C114 O10 C117 -153.0(12)
C213 C114 O10 C117 -12.9(17)
